data_7245327
loop_
_publ_author_name
'Wang, Xinmei'
'Qi, Lu'
'Wu, Lei'
'Zhang, Ruixin'
'Abudoureheman, Maierhaba'
'Lv, Jiarong'
'Wang, Peng'
'Dong, Xiaoyu'
'Jing, Qun'
'Chen, Zhaohui'

_publ_section_title
;
 Synergistic effect of 2[V2P2O14]\\infty layers and hydrogen bonds
 inducing large birefringence in M(VO)2(PO4)2&#x00B7;4H2O (M = Ca, Sr, Ba)
 system
;
_journal_name_full CrystEngComm
_journal_paper_doi 10.1039/D2CE00728B
_journal_year 2022
_chemical_absolute_configuration ad
_chemical_formula_moiety 'Ba H8 O14 P2 V2'
_chemical_formula_sum 'Ba H8 O14 P2 V2'
_chemical_formula_weight 533.22
_space_group_crystal_system monoclinic
_space_group_IT_number 7
_space_group_name_Hall 'P -2yac'
_space_group_name_H-M_alt 'P 1 n 1'
_atom_sites_solution_hydrogens difmap
_atom_sites_solution_primary dual
_audit_creation_date 2021-08-04
_audit_creation_method
;
Olex2 1.5
(compiled 2021.07.19 svn.r715e62df for OlexSys, GUI svn.r6383)
;
_audit_update_record
;
2022-02-24 deposited with the CCDC.	2022-08-16 downloaded from the CCDC.
;
_cell_angle_alpha 90
_cell_angle_beta 90.1650(10)
_cell_angle_gamma 90
_cell_formula_units_Z 2
_cell_length_a 6.3867(8)
_cell_length_b 12.7855(16)
_cell_length_c 6.3889(8)
_cell_measurement_reflns_used 1484
_cell_measurement_temperature 297
_cell_measurement_theta_max 27.338
_cell_measurement_theta_min 3.187
_cell_volume 521.70(11)
_computing_cell_refinement 'SAINT V8.38A (Bruker, 2018)'
_computing_data_reduction 'SAINT V8.38A (Bruker, 2018)'
_computing_molecular_graphics 'Olex2 1.5 (Dolomanov et al., 2009)'
_computing_publication_material 'Olex2 1.5 (Dolomanov et al., 2009)'
_computing_structure_refinement 'SHELXL 2018/3 (Sheldrick, 2015)'
_computing_structure_solution 'SHELXT  (Sheldrick, 2015)'
_diffrn_ambient_temperature 297
_diffrn_measured_fraction_theta_full 0.995
_diffrn_measured_fraction_theta_max 0.993
_diffrn_measurement_device_type 'CCD area detector'
_diffrn_measurement_method 'phi and omega scans'
_diffrn_radiation_monochromator graphite
_diffrn_radiation_type MoK\a
_diffrn_radiation_wavelength 0.71073
_diffrn_reflns_av_R_equivalents 0.0187
_diffrn_reflns_av_unetI/netI 0.0366
_diffrn_reflns_Laue_measured_fraction_full 0.995
_diffrn_reflns_Laue_measured_fraction_max 0.993
_diffrn_reflns_limit_h_max 7
_diffrn_reflns_limit_h_min -8
_diffrn_reflns_limit_k_max 16
_diffrn_reflns_limit_k_min -11
_diffrn_reflns_limit_l_max 8
_diffrn_reflns_limit_l_min -8
_diffrn_reflns_number 3164
_diffrn_reflns_point_group_measured_fraction_full 0.913
_diffrn_reflns_point_group_measured_fraction_max 0.892
_diffrn_reflns_theta_full 25.242
_diffrn_reflns_theta_max 27.385
_diffrn_reflns_theta_min 3.187
_diffrn_source_current 30.0
_diffrn_source_power 1.35
_diffrn_source_voltage 45.0
_exptl_absorpt_coefficient_mu 5.877
_exptl_absorpt_correction_T_max 0.7455
_exptl_absorpt_correction_T_min 0.6827
_exptl_absorpt_correction_type multi-scan
_exptl_absorpt_process_details
;
SADABS-2016/2 (Bruker,2016/2) was used for absorption correction.
wR2(int) was 0.0370 before and 0.0275 after correction.
The Ratio of minimum to maximum transmission is 0.9158.
The \l/2 correction factor is Not present.
;
_exptl_crystal_colour colourless
_exptl_crystal_colour_primary colourless
_exptl_crystal_density_diffrn 3.394
_exptl_crystal_description block
_exptl_crystal_F_000 504
_exptl_crystal_size_max 0.07
_exptl_crystal_size_mid 0.05
_exptl_crystal_size_min 0.02
_refine_diff_density_max 0.503
_refine_diff_density_min -0.499
_refine_diff_density_rms 0.125
_refine_ls_abs_structure_details
;
 Refined as an inversion twin.
;
_refine_ls_abs_structure_Flack 0.23(4)
_refine_ls_extinction_coef 0.0065(8)
_refine_ls_extinction_expression Fc^*^=kFc[1+0.001xFc^2^\l^3^/sin(2\q)]^-1/4^
_refine_ls_extinction_method 'SHELXL-2018/3 (Sheldrick 2018)'
_refine_ls_goodness_of_fit_ref 1.046
_refine_ls_hydrogen_treatment constr
_refine_ls_matrix_type full
_refine_ls_number_parameters 174
_refine_ls_number_reflns 2123
_refine_ls_number_restraints 2
_refine_ls_restrained_S_all 1.046
_refine_ls_R_factor_all 0.0305
_refine_ls_R_factor_gt 0.0248
_refine_ls_shift/su_max 0.000
_refine_ls_shift/su_mean 0.000
_refine_ls_structure_factor_coef Fsqd
_refine_ls_weighting_details 'w=1/[\s^2^(Fo^2^)+(0.0250P)^2^] where P=(Fo^2^+2Fc^2^)/3'
_refine_ls_weighting_scheme calc
_refine_ls_wR_factor_gt 0.0524
_refine_ls_wR_factor_ref 0.0551
_reflns_Friedel_coverage 0.784
_reflns_Friedel_fraction_full 0.830
_reflns_Friedel_fraction_max 0.789
_reflns_number_gt 1848
_reflns_number_total 2123
_reflns_threshold_expression 'I > 2\s(I)'
_cod_data_source_file d2ce00728b2.cif
_cod_data_source_block ba
_cod_database_code 7245327
_shelx_shelxl_version_number 2018/3
_shelx_space_group_comment
;
The symmetry employed for this shelxl refinement is uniquely defined
by the following loop, which should always be used as a source of
symmetry information in preference to the above space-group names.
They are only intended as comments.
;
_shelx_estimated_absorpt_t_max 0.892
_shelx_estimated_absorpt_t_min 0.684
_olex2_refinement_description
;
1. Twinned data refinement
 Scales: 0.77(4)
 0.23(4)
2. Fixed Uiso
 At 1.5 times of:
  All O(H,H) groups
3.a Riding coordinates:
 O2(H2a,H2b), O6(H6a,H6b), O13(H13a,H13b), O14(H14a,H14b)
;
_olex2_submission_special_instructions 'No special instructions were received'

loop_
_space_group_symop_operation_xyz
'x, y, z'
'x+1/2, -y, z+1/2'

loop_
_atom_site_label
_atom_site_type_symbol
_atom_site_fract_x
_atom_site_fract_y
_atom_site_fract_z
_atom_site_U_iso_or_equiv
_atom_site_adp_type
_atom_site_occupancy
_atom_site_site_symmetry_order
_atom_site_calc_flag
_atom_site_refinement_flags_posn
_atom_site_refinement_flags_adp
_atom_site_refinement_flags_occupancy
_atom_site_disorder_assembly
_atom_site_disorder_group
Ba1 Ba 0.64638(17) 0.74962(8) 0.91099(16) 0.01177(14) Uani 1 1 d . . . . .
V1 V 0.2540(2) 0.95582(11) 0.6849(2) 0.0060(4) Uani 1 1 d . . . . .
V2 V 0.8677(2) 0.54449(11) 0.5150(2) 0.0053(4) Uani 1 1 d . . . . .
P1 P 0.7573(3) 1.00015(16) 0.6851(3) 0.0053(5) Uani 1 1 d . . . . .
P2 P 0.8645(3) 0.49658(17) 0.0176(3) 0.0054(5) Uani 1 1 d . . . . .
O1 O 0.6780(11) 0.4201(5) 0.0030(10) 0.0103(13) Uani 1 1 d . . . . .
O2 O 0.8435(14) 0.7286(7) 0.5198(15) 0.016(2) Uani 1 1 d . . . . .
H2A H 0.961277 0.759319 0.512591 0.024 Uiso 1 1 d R U . . .
H2B H 0.773037 0.753729 0.418621 0.024 Uiso 1 1 d R U . . .
O3 O 1.0599(10) 0.4275(5) 0.0328(12) 0.0095(14) Uani 1 1 d . . . . .
O4 O 0.7763(11) 1.0703(5) 0.4922(10) 0.0083(14) Uani 1 1 d . . . . .
O5 O 0.8743(13) 0.5683(6) -0.1748(11) 0.0091(16) Uani 1 1 d . . . . .
O6 O 0.251(2) 0.7668(8) 0.7171(19) 0.011(2) Uani 1 1 d . . . . .
H6A H 0.149632 0.767763 0.810941 0.016 Uiso 1 1 d R U . . .
H6B H 0.271272 0.712403 0.647001 0.016 Uiso 1 1 d R U . . .
O7 O 0.5630(12) 0.9283(6) 0.6732(13) 0.0103(17) Uani 1 1 d . . . . .
O8 O 0.8451(12) 0.5707(5) 0.2048(11) 0.0109(14) Uani 1 1 d . . . . .
O9 O 0.9459(11) 0.9252(5) 0.7062(11) 0.0104(14) Uani 1 1 d . . . . .
O10 O 0.7441(11) 1.0755(5) 0.8727(10) 0.0099(14) Uani 1 1 d . . . . .
O11 O 0.2497(15) 1.0804(7) 0.6744(13) 0.015(2) Uani 1 1 d . . . . .
O12 O 0.8812(14) 0.4197(7) 0.5102(14) 0.015(2) Uani 1 1 d . . . . .
O13 O 1.046(2) 0.7494(13) 1.078(2) 0.018(3) Uani 1 1 d . . . . .
H13A H 1.046998 0.795661 1.177414 0.028 Uiso 1 1 d R U . . .
H13B H 1.047238 0.688071 1.129154 0.028 Uiso 1 1 d R U . . .
O14 O 0.4892(16) 0.7559(8) 1.3060(15) 0.017(2) Uani 1 1 d . . . . .
H14A H 0.467615 0.698421 1.371129 0.025 Uiso 1 1 d R U . . .
H14B H 0.391645 0.801331 1.311789 0.025 Uiso 1 1 d R U . . .

loop_
_atom_site_aniso_label
_atom_site_aniso_U_11
_atom_site_aniso_U_22
_atom_site_aniso_U_33
_atom_site_aniso_U_23
_atom_site_aniso_U_13
_atom_site_aniso_U_12
Ba1 0.0129(2) 0.0109(2) 0.0116(2) -0.0005(3) 0.00051(14) 0.0016(3)
V1 0.0050(8) 0.0076(8) 0.0055(8) 0.0006(5) 0.0000(7) 0.0008(5)
V2 0.0056(8) 0.0059(8) 0.0044(8) -0.0001(5) 0.0010(6) 0.0006(5)
P1 0.0041(11) 0.0073(11) 0.0045(11) -0.0004(8) -0.0006(9) -0.0007(8)
P2 0.0060(12) 0.0058(11) 0.0043(11) -0.0003(8) 0.0013(9) 0.0002(8)
O1 0.007(3) 0.009(3) 0.015(4) -0.002(3) 0.001(3) 0.000(2)
O2 0.012(4) 0.021(5) 0.015(4) 0.001(3) -0.006(3) -0.001(3)
O3 0.008(4) 0.009(3) 0.011(4) 0.001(3) 0.001(3) -0.001(2)
O4 0.010(4) 0.007(3) 0.008(3) 0.003(2) 0.000(3) 0.000(3)
O5 0.017(4) 0.008(3) 0.002(3) 0.000(3) 0.002(3) 0.003(3)
O6 0.018(5) 0.005(4) 0.009(4) 0.000(3) 0.007(3) -0.001(3)
O7 0.004(4) 0.014(4) 0.013(4) 0.004(3) 0.000(3) -0.003(3)
O8 0.015(4) 0.011(3) 0.007(3) 0.002(3) 0.001(3) 0.002(3)
O9 0.010(4) 0.011(3) 0.010(4) 0.001(3) -0.002(3) 0.000(3)
O10 0.015(4) 0.009(3) 0.007(3) 0.002(2) 0.003(3) -0.002(3)
O11 0.018(5) 0.010(4) 0.018(5) 0.001(3) 0.001(4) 0.004(3)
O12 0.013(5) 0.015(4) 0.018(4) 0.001(3) -0.001(4) -0.001(3)
O13 0.019(5) 0.010(4) 0.026(6) -0.001(3) -0.003(4) -0.002(3)
O14 0.025(5) 0.010(4) 0.014(4) 0.003(4) -0.002(3) 0.000(4)

loop_
_atom_type_symbol
_atom_type_description
_atom_type_scat_dispersion_real
_atom_type_scat_dispersion_imag
_atom_type_scat_source
Ba Ba -0.3244 2.2819 'International Tables Vol C Tables 4.2.6.8 and 6.1.1.4'
H H 0.0000 0.0000 'International Tables Vol C Tables 4.2.6.8 and 6.1.1.4'
O O 0.0106 0.0060 'International Tables Vol C Tables 4.2.6.8 and 6.1.1.4'
P P 0.1023 0.0942 'International Tables Vol C Tables 4.2.6.8 and 6.1.1.4'
V V 0.3005 0.5294 'International Tables Vol C Tables 4.2.6.8 and 6.1.1.4'

loop_
_geom_angle_atom_site_label_1
_geom_angle_atom_site_label_2
_geom_angle_atom_site_label_3
_geom_angle
_geom_angle_site_symmetry_1
_geom_angle_site_symmetry_3
_geom_angle_publ_flag
V1 Ba1 H6B 51.8 . . ?
P2 Ba1 V1 157.85(5) 1_556 . ?
P2 Ba1 H6B 106.0 1_556 . ?
O2 Ba1 V1 91.40(18) . . ?
O2 Ba1 P2 84.71(19) . 1_556 ?
O2 Ba1 O6 91.1(3) . . ?
O2 Ba1 H6B 80.9 . . ?
O2 Ba1 O8 105.9(2) . 1_556 ?
O2 Ba1 O9 55.9(2) . . ?
O2 Ba1 O11 119.9(3) . 2_575 ?
O2 Ba1 O12 113.3(3) . 2_465 ?
O5 Ba1 V1 145.17(15) 1_556 . ?
O5 Ba1 P2 23.96(15) 1_556 1_556 ?
O5 Ba1 O2 60.8(2) 1_556 . ?
O5 Ba1 O6 116.4(3) 1_556 . ?
O5 Ba1 H6B 100.1 1_556 . ?
O5 Ba1 O7 132.1(2) 1_556 . ?
O5 Ba1 O8 47.11(19) 1_556 1_556 ?
O5 Ba1 O9 100.8(2) 1_556 . ?
O5 Ba1 O11 129.4(3) 1_556 2_575 ?
O5 Ba1 O12 73.8(2) 1_556 2_465 ?
O6 Ba1 V1 38.1(2) . . ?
O6 Ba1 P2 120.1(2) . 1_556 ?
O6 Ba1 H6B 16.4 . . ?
O6 Ba1 O8 131.6(3) . 1_556 ?
O6 Ba1 O9 107.4(3) . . ?
O6 Ba1 O11 114.2(3) . 2_575 ?
O6 Ba1 O12 67.7(3) . 2_465 ?
O7 Ba1 V1 29.20(16) . . ?
O7 Ba1 P2 156.07(17) . 1_556 ?
O7 Ba1 O2 71.4(3) . . ?
O7 Ba1 O6 61.8(3) . . ?
O7 Ba1 H6B 70.7 . . ?
O7 Ba1 O8 166.6(2) . 1_556 ?
O7 Ba1 O9 47.42(19) . . ?
O7 Ba1 O11 74.9(2) . 2_575 ?
O7 Ba1 O12 129.5(3) . 2_465 ?
O8 Ba1 V1 161.07(14) 1_556 . ?
O8 Ba1 P2 25.26(13) 1_556 1_556 ?
O8 Ba1 H6B 122.3 1_556 . ?
O8 Ba1 O9 119.85(18) 1_556 . ?
O9 Ba1 V1 76.19(13) . . ?
O9 Ba1 P2 118.29(13) . 1_556 ?
O9 Ba1 H6B 111.1 . . ?
O11 Ba1 V1 81.4(2) 2_575 . ?
O11 Ba1 P2 119.4(2) 2_575 1_556 ?
O11 Ba1 H6B 130.5 2_575 . ?
O11 Ba1 O8 96.2(2) 2_575 1_556 ?
O11 Ba1 O9 64.5(2) 2_575 . ?
O12 Ba1 V1 102.47(19) 2_465 . ?
O12 Ba1 P2 59.88(19) 2_465 1_556 ?
O12 Ba1 H6B 61.3 2_465 . ?
O12 Ba1 O8 63.9(2) 2_465 1_556 ?
O12 Ba1 O9 168.8(2) 2_465 . ?
O12 Ba1 O11 126.6(3) 2_465 2_575 ?
O13 Ba1 V1 137.2(3) . . ?
O13 Ba1 P2 64.4(3) . 1_556 ?
O13 Ba1 O2 85.8(3) . . ?
O13 Ba1 O5 66.0(4) . 1_556 ?
O13 Ba1 O6 174.4(4) . . ?
O13 Ba1 H6B 164.4 . . ?
O13 Ba1 O7 112.6(4) . . ?
O13 Ba1 O8 54.0(3) . 1_556 ?
O13 Ba1 O9 67.0(3) . . ?
O13 Ba1 O11 63.7(4) . 2_575 ?
O13 Ba1 O12 117.8(4) . 2_465 ?
O14 Ba1 V1 94.9(2) . . ?
O14 Ba1 P2 89.7(2) . 1_556 ?
O14 Ba1 O2 173.7(3) . . ?
O14 Ba1 O5 113.6(3) . 1_556 ?
O14 Ba1 O6 94.2(3) . . ?
O14 Ba1 H6B 103.5 . . ?
O14 Ba1 O7 114.2(3) . . ?
O14 Ba1 O8 68.0(2) . 1_556 ?
O14 Ba1 O9 125.2(2) . . ?
O14 Ba1 O11 60.7(3) . 2_575 ?
O14 Ba1 O12 65.9(3) . 2_465 ?
O14 Ba1 O13 89.2(4) . . ?
O4 V1 Ba1 58.7(2) 2_475 . ?
O4 V1 O6 75.6(3) 2_475 . ?
O4 V1 O7 86.6(3) 2_475 . ?
O4 V1 O9 88.2(3) 2_475 1_455 ?
O4 V1 O10 158.9(3) 2_475 2_474 ?
O6 V1 Ba1 45.7(3) . . ?
O7 V1 Ba1 42.8(2) . . ?
O7 V1 O6 80.5(4) . . ?
O7 V1 O9 158.6(3) . 1_455 ?
O7 V1 O10 87.5(3) . 2_474 ?
O9 V1 Ba1 118.0(2) 1_455 . ?
O9 V1 O6 78.1(4) 1_455 . ?
O9 V1 O10 90.0(3) 1_455 2_474 ?
O10 V1 Ba1 104.3(2) 2_474 . ?
O10 V1 O6 83.5(3) 2_474 . ?
O11 V1 Ba1 134.4(4) . . ?
O11 V1 O4 102.1(4) . 2_475 ?
O11 V1 O6 177.2(4) . . ?
O11 V1 O7 101.0(4) . . ?
O11 V1 O9 100.4(4) . 1_455 ?
O11 V1 O10 98.9(4) . 2_474 ?
O1 V2 Ba1 103.24(19) 2_565 . ?
O1 V2 O2 80.9(3) 2_565 . ?
O2 V2 Ba1 45.5(2) . . ?
O3 V2 Ba1 59.1(2) 2_465 . ?
O3 V2 O1 156.8(3) 2_465 2_565 ?
O3 V2 O2 75.9(3) 2_465 . ?
O3 V2 O5 86.3(3) 2_465 1_556 ?
O3 V2 O8 87.6(3) 2_465 . ?
O5 V2 Ba1 42.7(2) 1_556 . ?
O5 V2 O1 89.2(3) 1_556 2_565 ?
O5 V2 O2 80.6(3) 1_556 . ?
O5 V2 O8 161.5(3) 1_556 . ?
O8 V2 Ba1 120.0(2) . . ?
O8 V2 O1 89.6(3) . 2_565 ?
O8 V2 O2 80.9(3) . . ?
O12 V2 Ba1 134.6(3) . . ?
O12 V2 O1 99.7(4) . 2_565 ?
O12 V2 O2 179.3(5) . . ?
O12 V2 O3 103.5(4) . 2_465 ?
O12 V2 O5 99.8(4) . 1_556 ?
O12 V2 O8 98.7(4) . . ?
O4 P1 O7 112.0(4) . . ?
O4 P1 O9 111.7(4) . . ?
O4 P1 O10 105.4(4) . . ?
O9 P1 O7 105.1(4) . . ?
O10 P1 O7 111.4(4) . . ?
O10 P1 O9 111.4(4) . . ?
O1 P2 Ba1 105.1(3) . 1_554 ?
O3 P2 Ba1 148.0(3) . 1_554 ?
O3 P2 O1 105.5(4) . . ?
O3 P2 O5 111.1(4) . . ?
O5 P2 Ba1 47.6(3) . 1_554 ?
O5 P2 O1 111.3(4) . . ?
O8 P2 Ba1 63.8(3) . 1_554 ?
O8 P2 O1 112.0(4) . . ?
O8 P2 O3 112.0(4) . . ?
O8 P2 O5 105.0(4) . . ?
P2 O1 V2 127.5(4) . 2_464 ?
Ba1 O2 H2A 113.7 . . ?
Ba1 O2 H2B 113.7 . . ?
V2 O2 Ba1 97.8(3) . . ?
V2 O2 H2A 113.8 . . ?
V2 O2 H2B 113.7 . . ?
H2A O2 H2B 104.5 . . ?
P2 O3 V2 133.9(4) . 2_564 ?
P1 O4 V1 133.6(4) . 2_574 ?
V2 O5 Ba1 108.1(3) 1_554 1_554 ?
P2 O5 Ba1 108.4(4) . 1_554 ?
P2 O5 V2 134.4(4) . 1_554 ?
Ba1 O6 H6A 111.2 . . ?
Ba1 O6 H6B 91.9 . . ?
V1 O6 Ba1 96.2(4) . . ?
V1 O6 H6A 92.8 . . ?
V1 O6 H6B 141.4 . . ?
H6A O6 H6B 119.1 . . ?
V1 O7 Ba1 108.0(3) . . ?
P1 O7 Ba1 107.9(4) . . ?
P1 O7 V1 133.1(5) . . ?
V2 O8 Ba1 136.0(3) . 1_554 ?
P2 O8 Ba1 91.0(3) . 1_554 ?
P2 O8 V2 131.3(4) . . ?
V1 O9 Ba1 138.0(3) 1_655 . ?
P1 O9 Ba1 90.2(3) . . ?
P1 O9 V1 129.5(4) . 1_655 ?
P1 O10 V1 129.6(4) . 2_575 ?
V1 O11 Ba1 142.9(5) . 2_474 ?
V2 O12 Ba1 143.4(5) . 2_564 ?
Ba1 O13 H13A 106.5 . . ?
Ba1 O13 H13B 98.9 . . ?
H13A O13 H13B 110.2 . . ?
Ba1 O14 H14A 119.1 . . ?
Ba1 O14 H14B 109.4 . . ?
H14A O14 H14B 116.4 . . ?

loop_
_geom_bond_atom_site_label_1
_geom_bond_atom_site_label_2
_geom_bond_distance
_geom_bond_site_symmetry_2
_geom_bond_publ_flag
Ba1 V1 3.9111(17) . ?
Ba1 P2 3.587(2) 1_556 ?
Ba1 O2 2.815(9) . ?
Ba1 O5 2.793(7) 1_556 ?
Ba1 O6 2.816(14) . ?
Ba1 H6B 2.9643 . ?
Ba1 O7 2.794(8) . ?
Ba1 O8 3.218(7) 1_556 ?
Ba1 O9 3.229(7) . ?
Ba1 O11 2.825(9) 2_575 ?
Ba1 O12 2.822(9) 2_465 ?
Ba1 O13 2.765(14) . ?
Ba1 O14 2.720(10) . ?
V1 O4 1.996(7) 2_475 ?
V1 O6 2.426(10) . ?
V1 O7 2.006(8) . ?
V1 O9 2.011(7) 1_455 ?
V1 O10 2.035(7) 2_474 ?
V1 O11 1.595(8) . ?
V2 O1 2.035(7) 2_565 ?
V2 O2 2.359(10) . ?
V2 O3 2.001(7) 2_465 ?
V2 O5 2.005(7) 1_556 ?
V2 O8 2.015(7) . ?
V2 O12 1.598(9) . ?
P1 O4 1.529(7) . ?
P1 O7 1.546(8) . ?
P1 O9 1.544(7) . ?
P1 O10 1.541(7) . ?
P2 O1 1.543(7) . ?
P2 O3 1.532(7) . ?
P2 O5 1.535(7) . ?
P2 O8 1.531(7) . ?
O2 H2A 0.8500 . ?
O2 H2B 0.8500 . ?
O6 H6A 0.8854 . ?
O6 H6B 0.8372 . ?
O13 H13A 0.8687 . ?
O13 H13B 0.8499 . ?
O14 H14A 0.8558 . ?
O14 H14B 0.8528 . ?

loop_
_geom_torsion_atom_site_label_1
_geom_torsion_atom_site_label_2
_geom_torsion_atom_site_label_3
_geom_torsion_atom_site_label_4
_geom_torsion
_geom_torsion_site_symmetry_1
_geom_torsion_site_symmetry_2
_geom_torsion_site_symmetry_3
_geom_torsion_site_symmetry_4
_geom_torsion_publ_flag
Ba1 V1 O11 Ba1 139.7(6) . . . 2_474 ?
Ba1 V2 O12 Ba1 -137.8(5) . . . 2_564 ?
Ba1 P2 O1 V2 -17.7(5) 1_554 . . 2_464 ?
Ba1 P2 O3 V2 6.9(11) 1_554 . . 2_564 ?
Ba1 P2 O5 V2 -141.7(9) 1_554 . . 1_554 ?
Ba1 P2 O8 V2 166.4(7) 1_554 . . . ?
O1 V2 O12 Ba1 -18.2(8) 2_565 . . 2_564 ?
O1 P2 O3 V2 169.4(6) . . . 2_564 ?
O1 P2 O5 Ba1 91.3(4) . . . 1_554 ?
O1 P2 O5 V2 -50.4(8) . . . 1_554 ?
O1 P2 O8 Ba1 -96.5(3) . . . 1_554 ?
O1 P2 O8 V2 69.8(7) . . . . ?
O3 V2 O12 Ba1 162.5(7) 2_465 . . 2_564 ?
O3 P2 O1 V2 171.8(5) . . . 2_464 ?
O3 P2 O5 Ba1 -151.5(3) . . . 1_554 ?
O3 P2 O5 V2 66.9(8) . . . 1_554 ?
O3 P2 O8 Ba1 145.1(3) . . . 1_554 ?
O3 P2 O8 V2 -48.5(7) . . . . ?
O4 V1 O11 Ba1 -162.6(7) 2_475 . . 2_474 ?
O4 P1 O7 Ba1 153.1(3) . . . . ?
O4 P1 O7 V1 -68.5(7) . . . . ?
O4 P1 O9 Ba1 -147.2(3) . . . . ?
O4 P1 O9 V1 47.5(6) . . . 1_655 ?
O4 P1 O10 V1 -171.2(5) . . . 2_575 ?
O5 V2 O12 Ba1 -109.0(7) 1_556 . . 2_564 ?
O5 P2 O1 V2 -67.6(6) . . . 2_464 ?
O5 P2 O3 V2 48.6(7) . . . 2_564 ?
O5 P2 O8 Ba1 24.4(4) . . . 1_554 ?
O5 P2 O8 V2 -169.2(6) . . . . ?
O7 V1 O11 Ba1 108.6(8) . . . 2_474 ?
O7 P1 O4 V1 -46.7(7) . . . 2_574 ?
O7 P1 O9 Ba1 -25.6(4) . . . . ?
O7 P1 O9 V1 169.2(5) . . . 1_655 ?
O7 P1 O10 V1 67.2(7) . . . 2_575 ?
O8 V2 O12 Ba1 72.9(9) . . . 2_564 ?
O8 P2 O1 V2 49.7(6) . . . 2_464 ?
O8 P2 O3 V2 -68.5(7) . . . 2_564 ?
O8 P2 O5 Ba1 -30.1(5) . . . 1_554 ?
O8 P2 O5 V2 -171.8(6) . . . 1_554 ?
O9 V1 O11 Ba1 -72.3(8) 1_455 . . 2_474 ?
O9 P1 O4 V1 71.0(7) . . . 2_574 ?
O9 P1 O7 Ba1 31.6(5) . . . . ?
O9 P1 O7 V1 170.0(6) . . . . ?
O9 P1 O10 V1 -49.9(6) . . . 2_575 ?
O10 V1 O11 Ba1 19.4(8) 2_474 . . 2_474 ?
O10 P1 O4 V1 -167.9(6) . . . 2_574 ?
O10 P1 O7 Ba1 -89.2(4) . . . . ?
O10 P1 O7 V1 49.2(8) . . . . ?
O10 P1 O9 Ba1 95.2(3) . . . . ?
O10 P1 O9 V1 -70.0(6) . . . 1_655 ?

loop_
_twin_individual_id
_twin_individual_mass_fraction_refined
1 0.77(4)
2 0.23(4)
